data_2018237
loop_
_publ_author_name
'Hachu\/la, Barbara'
'Zerzucha, Piotr'
'Zubko, Maciej'
'Kusz, Joachim'

_publ_section_title
;
 6-Chloro-2-oxindole: X-ray and DFT-calculated study
;
_journal_coeditor_code BI3021
_journal_issue 10
_journal_name_full 'Acta Crystallographica Section C'
_journal_page_first o413
_journal_page_last o416
_journal_paper_doi 10.1107/S0108270111038005
_journal_volume 67
_journal_year 2011
_chemical_formula_iupac 'C8 H6 Cl N O'
_chemical_formula_moiety 'C8 H6 Cl N O'
_chemical_formula_sum 'C8 H6 Cl N O'
_chemical_formula_weight 167.59
_chemical_melting_point 466
_chemical_name_common 6-chloro-2-oxindole
_chemical_name_systematic 6-chloroindolin-2-one
_space_group_IT_number 14
_symmetry_cell_setting monoclinic
_symmetry_space_group_name_Hall '-P 2ybc'
_symmetry_space_group_name_H-M 'P 1 21/c 1'
_atom_sites_solution_hydrogens geom
_atom_sites_solution_primary direct
_atom_sites_solution_secondary difmap
_audit_creation_method SHELXL97
_cell_angle_alpha 90.00
_cell_angle_beta 92.898(2)
_cell_angle_gamma 90.00
_cell_formula_units_Z 4
_cell_length_a 4.24750(10)
_cell_length_b 12.3838(2)
_cell_length_c 14.0372(2)
_cell_measurement_reflns_used 6067
_cell_measurement_temperature 100(2)
_cell_measurement_theta_max 34.43
_cell_measurement_theta_min 3.33
_cell_volume 737.42(2)
_computing_cell_refinement 'CrysAlis RED (Oxford Diffraction, 2006)'
_computing_data_collection 'CrysAlis CCD (Oxford Diffraction, 2006)'
_computing_data_reduction 'CrysAlis RED (Oxford Diffraction, 2006)'
_computing_molecular_graphics
;
ORTEP-3 (Farrugia, 1997) and Mercury (Macrae <i>et al.</i>,
2008)
;
_computing_publication_material 'publCIF (Westrip, 2010)'
_computing_structure_refinement 'SHELXL97 (Sheldrick, 2008)'
_computing_structure_solution 'SHELXS97 (Sheldrick, 2008)'
_diffrn_ambient_temperature 100(2)
_diffrn_detector_area_resol_mean 16.0328
_diffrn_measured_fraction_theta_full 0.988
_diffrn_measured_fraction_theta_max 0.988
_diffrn_measurement_device_type 'Oxford Sapphire3 CCD area-detector'
_diffrn_measurement_method \w
_diffrn_radiation_monochromator graphite
_diffrn_radiation_source 'fine-focus sealed tube'
_diffrn_radiation_type MoK\a
_diffrn_radiation_wavelength 0.71073
_diffrn_reflns_av_R_equivalents 0.0118
_diffrn_reflns_av_sigmaI/netI 0.0092
_diffrn_reflns_limit_h_max 2
_diffrn_reflns_limit_h_min -5
_diffrn_reflns_limit_k_max 14
_diffrn_reflns_limit_k_min -14
_diffrn_reflns_limit_l_max 16
_diffrn_reflns_limit_l_min -16
_diffrn_reflns_number 4675
_diffrn_reflns_theta_full 25.00
_diffrn_reflns_theta_max 25.06
_diffrn_reflns_theta_min 3.34
_diffrn_standards_number 0
_exptl_absorpt_coefficient_mu 0.448
_exptl_absorpt_correction_T_max 0.9318
_exptl_absorpt_correction_T_min 0.7749
_exptl_absorpt_correction_type multi-scan
_exptl_absorpt_process_details '(CrysAlis RED; Oxford Diffraction, 2006)'
_exptl_crystal_colour colourless
_exptl_crystal_density_diffrn 1.510
_exptl_crystal_density_method 'not measured'
_exptl_crystal_description plate
_exptl_crystal_F_000 344
_exptl_crystal_size_max 0.60
_exptl_crystal_size_mid 0.46
_exptl_crystal_size_min 0.16
_refine_diff_density_max 0.211
_refine_diff_density_min -0.245
_refine_ls_extinction_method none
_refine_ls_goodness_of_fit_ref 1.062
_refine_ls_hydrogen_treatment mixed
_refine_ls_matrix_type full
_refine_ls_number_parameters 104
_refine_ls_number_reflns 1283
_refine_ls_number_restraints 0
_refine_ls_restrained_S_all 1.062
_refine_ls_R_factor_all 0.0263
_refine_ls_R_factor_gt 0.0249
_refine_ls_shift/su_max 0.001
_refine_ls_shift/su_mean 0.000
_refine_ls_structure_factor_coef Fsqd
_refine_ls_weighting_details 'calc w = 1/[\s^2^(Fo^2^)+(0.0380P)^2^+0.3450P] where P=(Fo^2^+2Fc^2^)/3'
_refine_ls_weighting_scheme calc
_refine_ls_wR_factor_gt 0.0677
_refine_ls_wR_factor_ref 0.0682
_reflns_number_gt 1203
_reflns_number_total 1283
_reflns_threshold_expression I>2\s(I)
_cod_data_source_file bi3021.cif
_cod_data_source_block I
_cod_original_sg_symbol_H-M 'P 21/c'
_cod_database_code 2018237
_cod_database_fobs_code 2018237

loop_
_symmetry_equiv_pos_as_xyz
'x, y, z'
'-x, y+1/2, -z+1/2'
'-x, -y, -z'
'x, -y-1/2, z-1/2'

loop_
_atom_site_type_symbol
_atom_site_label
_atom_site_fract_x
_atom_site_fract_y
_atom_site_fract_z
_atom_site_U_iso_or_equiv
_atom_site_adp_type
_atom_site_calc_flag
_atom_site_refinement_flags
_atom_site_occupancy
_atom_site_symmetry_multiplicity
Cl Cl1 0.86752(9) 0.45746(3) 0.10744(2) 0.02315(14) Uani d . 1 1
O O1 0.0776(2) 0.37168(8) 0.56074(7) 0.0206(2) Uani d . 1 1
N N1 0.2761(3) 0.43530(10) 0.42204(8) 0.0152(3) Uani d . 1 1
H H1 0.185(4) 0.4949(16) 0.4220(12) 0.025(4) Uiso d . 1 1
C C1 0.4698(3) 0.39741(11) 0.35143(9) 0.0143(3) Uani d . 1 1
C C2 0.5605(3) 0.45152(11) 0.27111(9) 0.0158(3) Uani d . 1 1
H H2 0.4979 0.5238 0.2577 0.019 Uiso calc R 1 1
C C3 0.7493(3) 0.39346(11) 0.21108(9) 0.0168(3) Uani d . 1 1
C C4 0.8478(3) 0.28858(11) 0.22936(10) 0.0185(3) Uani d . 1 1
H H4 0.9761 0.2519 0.1863 0.022 Uiso calc R 1 1
C C5 0.7555(3) 0.23749(11) 0.31230(10) 0.0177(3) Uani d . 1 1
H H5 0.8231 0.1659 0.3266 0.021 Uiso calc R 1 1
C C6 0.5653(3) 0.29183(11) 0.37342(9) 0.0153(3) Uani d . 1 1
C C7 0.4280(3) 0.26059(11) 0.46629(10) 0.0170(3) Uani d . 1 1
H H7A 0.5960 0.2458 0.5160 0.020 Uiso calc R 1 1
H H7B 0.2910 0.1962 0.4584 0.020 Uiso calc R 1 1
C C8 0.2381(3) 0.36009(11) 0.49083(9) 0.0161(3) Uani d . 1 1

loop_
_atom_site_aniso_label
_atom_site_aniso_U_11
_atom_site_aniso_U_22
_atom_site_aniso_U_33
_atom_site_aniso_U_12
_atom_site_aniso_U_13
_atom_site_aniso_U_23
Cl1 0.0314(2) 0.0229(2) 0.0156(2) -0.00561(14) 0.00590(15) -0.00066(13)
O1 0.0260(5) 0.0181(5) 0.0182(5) -0.0005(4) 0.0065(4) 0.0020(4)
N1 0.0174(6) 0.0116(6) 0.0168(6) 0.0011(5) 0.0021(5) 0.0006(5)
C1 0.0129(6) 0.0143(7) 0.0153(7) -0.0019(5) -0.0019(5) -0.0025(5)
C2 0.0171(7) 0.0138(7) 0.0163(7) -0.0017(5) -0.0019(5) 0.0000(5)
C3 0.0175(7) 0.0196(7) 0.0131(6) -0.0053(5) -0.0002(5) -0.0015(5)
C4 0.0179(7) 0.0188(7) 0.0189(7) -0.0016(5) 0.0005(5) -0.0064(5)
C5 0.0181(7) 0.0132(7) 0.0213(7) 0.0004(5) -0.0030(5) -0.0032(5)
C6 0.0142(6) 0.0152(7) 0.0159(6) -0.0032(5) -0.0033(5) -0.0003(5)
C7 0.0190(7) 0.0139(7) 0.0179(7) -0.0009(5) -0.0008(5) 0.0022(5)
C8 0.0166(6) 0.0152(7) 0.0162(7) -0.0037(5) -0.0014(5) -0.0004(5)

loop_
_atom_type_symbol
_atom_type_description
_atom_type_scat_dispersion_real
_atom_type_scat_dispersion_imag
_atom_type_scat_source
C C 0.0033 0.0016 'International Tables Vol C Tables 4.2.6.8 and 6.1.1.4'
H H 0.0000 0.0000 'International Tables Vol C Tables 4.2.6.8 and 6.1.1.4'
N N 0.0061 0.0033 'International Tables Vol C Tables 4.2.6.8 and 6.1.1.4'
O O 0.0106 0.0060 'International Tables Vol C Tables 4.2.6.8 and 6.1.1.4'
Cl Cl 0.1484 0.1585 'International Tables Vol C Tables 4.2.6.8 and 6.1.1.4'

loop_
_geom_angle_atom_site_label_1
_geom_angle_atom_site_label_2
_geom_angle_atom_site_label_3
_geom_angle_site_symmetry_3
_geom_angle
C3 Cl1 Cl1 3_765 170.87(5)
C8 N1 C1 . 111.65(12)
C8 N1 H1 . 122.4(12)
C1 N1 H1 . 125.8(12)
C2 C1 C6 . 122.89(12)
C2 C1 N1 . 127.77(12)
C6 C1 N1 . 109.34(12)
C1 C2 C3 . 115.85(12)
C1 C2 H2 . 122.1
C3 C2 H2 . 122.1
C4 C3 C2 . 123.38(12)
C4 C3 Cl1 . 118.78(10)
C2 C3 Cl1 . 117.84(11)
C3 C4 C5 . 118.94(12)
C3 C4 H4 . 120.5
C5 C4 H4 . 120.5
C6 C5 C4 . 119.58(13)
C6 C5 H5 . 120.2
C4 C5 H5 . 120.2
C5 C6 C1 . 119.34(12)
C5 C6 C7 . 132.56(12)
C1 C6 C7 . 108.10(11)
C6 C7 C8 . 102.77(11)
C6 C7 H7A . 111.2
C8 C7 H7A . 111.2
C6 C7 H7B . 111.2
C8 C7 H7B . 111.2
H7A C7 H7B . 109.1
O1 C8 N1 . 125.29(13)
O1 C8 C7 . 126.59(12)
N1 C8 C7 . 108.12(11)

loop_
_geom_bond_atom_site_label_1
_geom_bond_atom_site_label_2
_geom_bond_site_symmetry_2
_geom_bond_distance
Cl1 C3 . 1.7523(14)
Cl1 Cl1 3_765 3.4378(6)
O1 C8 . 1.2312(17)
N1 C8 . 1.3572(18)
N1 C1 . 1.4006(17)
N1 H1 . 0.833(19)
C1 C2 . 1.3829(19)
C1 C6 . 1.3989(19)
C2 C3 . 1.3921(19)
C2 H2 . 0.950
C3 C4 . 1.385(2)
C4 C5 . 1.398(2)
C4 H4 . 0.950
C5 C6 . 1.3827(19)
C5 H5 . 0.950
C6 C7 . 1.5053(18)
C7 C8 . 1.5219(19)
C7 H7A . 0.990
C7 H7B . 0.990

loop_
_geom_hbond_atom_site_label_D
_geom_hbond_atom_site_label_H
_geom_hbond_atom_site_label_A
_geom_hbond_site_symmetry_A
_geom_hbond_distance_DH
_geom_hbond_distance_HA
_geom_hbond_distance_DA
_geom_hbond_angle_DHA
N1 H1 O1 3_566 0.833(19) 2.01(2) 2.8399(16) 170.4(17)
C4 H4 O1 4_665 0.95 2.39 3.2753(16) 155.0

loop_
_geom_torsion_atom_site_label_1
_geom_torsion_atom_site_label_2
_geom_torsion_atom_site_label_3
_geom_torsion_atom_site_label_4
_geom_torsion
C8 N1 C1 C2 -179.82(13)
C8 N1 C1 C6 0.27(15)
C6 C1 C2 C3 1.46(19)
N1 C1 C2 C3 -178.43(12)
C1 C2 C3 C4 -0.9(2)
C1 C2 C3 Cl1 179.26(9)
C2 C3 C4 C5 -0.2(2)
Cl1 C3 C4 C5 179.61(10)
C3 C4 C5 C6 0.86(19)
C4 C5 C6 C1 -0.36(19)
C4 C5 C6 C7 -179.90(13)
C2 C1 C6 C5 -0.9(2)
N1 C1 C6 C5 179.06(11)
C2 C1 C6 C7 178.78(12)
N1 C1 C6 C7 -1.30(14)
C5 C6 C7 C8 -178.71(14)
C1 C6 C7 C8 1.71(14)
C1 N1 C8 O1 -179.32(12)
C1 N1 C8 C7 0.87(15)
C6 C7 C8 O1 178.64(13)
C6 C7 C8 N1 -1.56(14)
